data_4078162
loop_
_publ_author_name
'Prakash, Om'
'Singh, Pradhumn'
'Mukherjee, G.'
'Singh, Ajai K.'

_publ_section_title
;
 Efficient Catalysis of Transfer Hydrogenation of Ketones and Oxidation of
 Alcohols with Newly Designed Half-Sandwich Rhodium(III) and Iridium(III)
 Complexes of Half-Pincer Chalcogenated Pyridines
;
_journal_issue 8
_journal_name_full Organometallics
_journal_page_first 3379
_journal_paper_doi 10.1021/om300169p
_journal_volume 31
_journal_year 2012
_chemical_formula_moiety 'C22 H26 Cl Ir N S, F6 P'
_chemical_formula_sum 'C22 H26 Cl F6 Ir N P S'
_chemical_formula_weight 709.15
_chemical_name_systematic
; 
 ? 
;
_space_group_IT_number 15
_symmetry_cell_setting monoclinic
_symmetry_space_group_name_Hall '-C 2yc'
_symmetry_space_group_name_H-M 'C 1 2/c 1'
_atom_sites_solution_hydrogens geom
_atom_sites_solution_primary direct
_atom_sites_solution_secondary difmap
_audit_creation_method SHELXL-97
_cell_angle_alpha 90.00
_cell_angle_beta 95.840(3)
_cell_angle_gamma 90.00
_cell_formula_units_Z 8
_cell_length_a 23.185(4)
_cell_length_b 8.5541(14)
_cell_length_c 25.652(4)
_cell_measurement_reflns_used 8023
_cell_measurement_temperature 298(2)
_cell_measurement_theta_max 24.13
_cell_measurement_theta_min 2.26
_cell_volume 5061.1(14)
_computing_cell_refinement 'Bruker SMART'
_computing_data_collection 'Bruker SMART'
_computing_data_reduction 'Bruker SAINT'
_computing_molecular_graphics 'Bruker SHELXTL'
_computing_publication_material 'Bruker SHELXTL'
_computing_structure_refinement 'SHELXL-97 (Sheldrick, 1997)'
_computing_structure_solution 'SHELXS-97 (Sheldrick, 1990)'
_diffrn_ambient_temperature 298(2)
_diffrn_measured_fraction_theta_full 0.999
_diffrn_measured_fraction_theta_max 0.999
_diffrn_measurement_device_type 'CCD area detector'
_diffrn_measurement_method 'phi and omega scans'
_diffrn_radiation_monochromator graphite
_diffrn_radiation_source 'fine-focus sealed tube'
_diffrn_radiation_type MoK\a
_diffrn_radiation_wavelength 0.71073
_diffrn_reflns_av_R_equivalents 0.0383
_diffrn_reflns_av_sigmaI/netI 0.0285
_diffrn_reflns_limit_h_max 27
_diffrn_reflns_limit_h_min -27
_diffrn_reflns_limit_k_max 10
_diffrn_reflns_limit_k_min -10
_diffrn_reflns_limit_l_max 30
_diffrn_reflns_limit_l_min -30
_diffrn_reflns_number 23265
_diffrn_reflns_theta_full 25.00
_diffrn_reflns_theta_max 25.00
_diffrn_reflns_theta_min 1.60
_exptl_absorpt_coefficient_mu 5.583
_exptl_absorpt_correction_T_max 0.390
_exptl_absorpt_correction_T_min 0.252
_exptl_absorpt_correction_type multi-scan
_exptl_absorpt_process_details '(SADABS; Sheldrick, 1996)'
_exptl_crystal_colour yellow
_exptl_crystal_density_diffrn 1.861
_exptl_crystal_density_meas 1.861
_exptl_crystal_density_method 'not measured'
_exptl_crystal_description block
_exptl_crystal_F_000 2752.0
_exptl_crystal_size_max 0.42
_exptl_crystal_size_mid 0.21
_exptl_crystal_size_min 0.17
_refine_diff_density_max 0.957
_refine_diff_density_min -1.571
_refine_diff_density_rms 0.111
_refine_ls_extinction_method none
_refine_ls_goodness_of_fit_ref 1.181
_refine_ls_hydrogen_treatment constr
_refine_ls_matrix_type full
_refine_ls_number_parameters 303
_refine_ls_number_reflns 4464
_refine_ls_number_restraints 0
_refine_ls_restrained_S_all 1.181
_refine_ls_R_factor_all 0.0443
_refine_ls_R_factor_gt 0.0397
_refine_ls_shift/su_max 0.001
_refine_ls_shift/su_mean 0.000
_refine_ls_structure_factor_coef Fsqd
_refine_ls_weighting_details 'calc w=1/[\s^2^(Fo^2^)+(0.0313P)^2^+32.6557P] where P=(Fo^2^+2Fc^2^)/3'
_refine_ls_weighting_scheme calc
_refine_ls_wR_factor_gt 0.0837
_refine_ls_wR_factor_ref 0.0857
_reflns_number_gt 4132
_reflns_number_total 4464
_reflns_threshold_expression >2sigma(I)
_cod_data_source_file om300169p_si_002.cif
_cod_data_source_block complex_4
_cod_depositor_comments
;
The following automatic conversions were performed:

'_symmetry_cell_setting' value 'Monoclinic' changed to 'monoclinic'
according to /home/saulius/struct/CIF-dictionaries/cif_core.dic
dictionary named 'cif_core.dic' version 2.4.1 from 2010-06-29.

Automatic conversion script
Id: cif_fix_values 1715 2011-07-08 13:25:40Z adriana 
;
_cod_original_cell_volume 5061.0(14)
_cod_original_sg_symbol_H-M C2/c
_cod_database_code 4078162

loop_
_symmetry_equiv_pos_as_xyz
'x, y, z'
'-x, y, -z+1/2'
'x+1/2, y+1/2, z'
'-x+1/2, y+1/2, -z+1/2'
'-x, -y, -z'
'x, -y, z-1/2'
'-x+1/2, -y+1/2, -z'
'x+1/2, -y+1/2, z-1/2'

loop_
_atom_site_label
_atom_site_type_symbol
_atom_site_fract_x
_atom_site_fract_y
_atom_site_fract_z
_atom_site_U_iso_or_equiv
_atom_site_adp_type
_atom_site_occupancy
_atom_site_symmetry_multiplicity
_atom_site_calc_flag
_atom_site_refinement_flags
C1 C 0.0092(3) 0.8808(9) 0.1444(3) 0.0469(16) Uani 1 1 d .
C2 C -0.0297(5) 0.8676(13) 0.1806(4) 0.093(3) Uani 1 1 d .
H2 H -0.0351 0.7728 0.1971 0.112 Uiso 1 1 calc R
C3 C -0.0610(6) 0.9989(17) 0.1921(5) 0.131(5) Uani 1 1 d .
H3 H -0.0870 0.9915 0.2173 0.157 Uiso 1 1 calc R
C4 C -0.0548(4) 1.1374(13) 0.1679(4) 0.087(3) Uani 1 1 d .
H4 H -0.0769 1.2231 0.1760 0.104 Uiso 1 1 calc R
C5 C -0.0166(4) 1.1510(10) 0.1321(3) 0.066(2) Uani 1 1 d .
H5 H -0.0119 1.2461 0.1155 0.079 Uiso 1 1 calc R
C6 C 0.0156(3) 1.0222(10) 0.1202(3) 0.060(2) Uani 1 1 d .
H6 H 0.0421 1.0314 0.0954 0.072 Uiso 1 1 calc R
C7 C 0.0513(3) 0.7183(9) 0.0607(3) 0.0571(19) Uani 1 1 d .
H7A H 0.0564 0.6141 0.0470 0.068 Uiso 1 1 calc R
H7B H 0.0150 0.7596 0.0441 0.068 Uiso 1 1 calc R
C8 C 0.0992(3) 0.8184(8) 0.0477(3) 0.0507(18) Uani 1 1 d .
C9 C 0.0973(4) 0.9048(11) 0.0020(3) 0.069(2) Uani 1 1 d .
H9 H 0.0644 0.9006 -0.0220 0.083 Uiso 1 1 calc R
C10 C 0.1432(5) 0.9963(11) -0.0082(3) 0.081(3) Uani 1 1 d .
H10 H 0.1415 1.0546 -0.0390 0.098 Uiso 1 1 calc R
C11 C 0.1919(4) 1.0016(10) 0.0273(3) 0.076(3) Uani 1 1 d .
H11 H 0.2236 1.0626 0.0210 0.091 Uiso 1 1 calc R
C12 C 0.1922(3) 0.9146(8) 0.0719(3) 0.0525(18) Uani 1 1 d .
H12 H 0.2249 0.9178 0.0961 0.063 Uiso 1 1 calc R
C13 C 0.1623(3) 0.4605(8) 0.1511(3) 0.0519(18) Uani 1 1 d .
C14 C 0.1471(3) 0.5007(8) 0.2025(3) 0.0493(17) Uani 1 1 d .
C15 C 0.1894(3) 0.6053(8) 0.2268(2) 0.0458(16) Uani 1 1 d .
C16 C 0.2320(3) 0.6313(8) 0.1903(3) 0.0443(16) Uani 1 1 d .
C17 C 0.2154(3) 0.5387(8) 0.1450(3) 0.0457(16) Uani 1 1 d .
C18 C 0.2490(4) 0.5235(11) 0.0982(3) 0.075(3) Uani 1 1 d .
H18A H 0.2727 0.6146 0.0955 0.113 Uiso 1 1 calc R
H18B H 0.2226 0.5138 0.0670 0.113 Uiso 1 1 calc R
H18C H 0.2733 0.4324 0.1020 0.113 Uiso 1 1 calc R
C19 C 0.1323(5) 0.3407(9) 0.1141(4) 0.082(3) Uani 1 1 d .
H19A H 0.1397 0.3642 0.0788 0.123 Uiso 1 1 calc R
H19B H 0.0913 0.3437 0.1167 0.123 Uiso 1 1 calc R
H19C H 0.1469 0.2383 0.1234 0.123 Uiso 1 1 calc R
C20 C 0.0957(4) 0.4349(12) 0.2272(4) 0.086(3) Uani 1 1 d .
H20A H 0.1029 0.3272 0.2363 0.129 Uiso 1 1 calc R
H20B H 0.0616 0.4425 0.2029 0.129 Uiso 1 1 calc R
H20C H 0.0901 0.4933 0.2583 0.129 Uiso 1 1 calc R
C21 C 0.1920(4) 0.6750(10) 0.2807(3) 0.071(2) Uani 1 1 d .
H21A H 0.1545 0.6685 0.2933 0.107 Uiso 1 1 calc R
H21B H 0.2036 0.7826 0.2794 0.107 Uiso 1 1 calc R
H21C H 0.2197 0.6185 0.3039 0.107 Uiso 1 1 calc R
C22 C 0.2854(3) 0.7271(10) 0.2012(4) 0.067(2) Uani 1 1 d .
H22A H 0.3152 0.6653 0.2200 0.100 Uiso 1 1 calc R
H22B H 0.2772 0.8163 0.2219 0.100 Uiso 1 1 calc R
H22C H 0.2984 0.7615 0.1687 0.100 Uiso 1 1 calc R
Cl1 Cl 0.15091(8) 0.9683(2) 0.19091(7) 0.0510(4) Uani 1 1 d .
F1 F 0.8440(4) 0.3900(11) 0.0793(5) 0.208(5) Uani 1 1 d .
F2 F 0.8488(4) 0.5379(15) 0.0136(3) 0.208(5) Uani 1 1 d .
F3 F 0.9098(3) 0.6875(8) 0.0626(5) 0.195(5) Uani 1 1 d .
F4 F 0.9066(4) 0.5241(11) 0.1270(3) 0.153(3) Uani 1 1 d .
F5 F 0.9305(3) 0.4436(9) 0.0549(3) 0.133(2) Uani 1 1 d .
F6 F 0.8235(3) 0.6248(12) 0.0854(4) 0.181(4) Uani 1 1 d .
Ir1 Ir 0.147571(10) 0.70990(3) 0.155179(9) 0.03538(10) Uani 1 1 d .
N1 N 0.1472(2) 0.8243(6) 0.08252(19) 0.0406(13) Uani 1 1 d .
P1 P 0.87549(10) 0.5384(3) 0.06901(9) 0.0668(6) Uani 1 1 d .
S1 S 0.04740(7) 0.7063(2) 0.13087(7) 0.0485(4) Uani 1 1 d .

loop_
_atom_site_aniso_label
_atom_site_aniso_U_11
_atom_site_aniso_U_22
_atom_site_aniso_U_33
_atom_site_aniso_U_23
_atom_site_aniso_U_13
_atom_site_aniso_U_12
C1 0.037(4) 0.049(4) 0.054(4) -0.002(3) 0.001(3) 0.001(3)
C2 0.107(8) 0.081(7) 0.101(8) 0.008(6) 0.058(6) 0.005(6)
C3 0.126(10) 0.136(12) 0.147(12) -0.010(10) 0.097(9) 0.018(9)
C4 0.076(6) 0.076(7) 0.112(8) -0.022(6) 0.031(6) 0.018(6)
C5 0.067(5) 0.052(5) 0.079(6) -0.005(4) 0.005(4) 0.020(4)
C6 0.047(4) 0.068(5) 0.065(5) 0.001(4) 0.013(4) 0.007(4)
C7 0.054(4) 0.057(5) 0.057(5) -0.010(4) -0.006(4) 0.009(4)
C8 0.064(5) 0.053(4) 0.035(4) -0.004(3) 0.005(3) 0.022(4)
C9 0.085(6) 0.081(6) 0.041(4) 0.005(4) 0.006(4) 0.029(5)
C10 0.125(9) 0.077(7) 0.046(5) 0.024(4) 0.028(5) 0.049(6)
C11 0.100(7) 0.062(6) 0.072(6) 0.023(5) 0.036(5) 0.012(5)
C12 0.058(4) 0.051(4) 0.051(4) 0.006(3) 0.020(3) 0.000(4)
C13 0.070(5) 0.034(4) 0.050(4) 0.005(3) -0.001(4) 0.005(3)
C14 0.055(4) 0.040(4) 0.052(4) 0.022(3) 0.004(3) 0.006(3)
C15 0.058(4) 0.041(4) 0.037(3) 0.007(3) 0.000(3) 0.010(3)
C16 0.036(3) 0.044(4) 0.052(4) 0.013(3) -0.001(3) 0.007(3)
C17 0.054(4) 0.036(4) 0.048(4) 0.006(3) 0.006(3) 0.018(3)
C18 0.080(6) 0.080(6) 0.068(5) 0.002(5) 0.025(5) 0.028(5)
C19 0.120(8) 0.036(4) 0.085(6) 0.005(4) -0.011(6) -0.007(5)
C20 0.075(6) 0.089(7) 0.098(7) 0.046(6) 0.020(5) -0.006(5)
C21 0.093(7) 0.070(6) 0.049(5) 0.007(4) 0.004(4) 0.014(5)
C22 0.050(5) 0.067(5) 0.081(6) 0.019(5) -0.006(4) 0.002(4)
Cl1 0.0602(11) 0.0405(9) 0.0518(10) -0.0028(8) 0.0028(8) 0.0022(8)
F1 0.162(8) 0.145(8) 0.318(14) 0.081(9) 0.021(8) -0.068(7)
F2 0.171(8) 0.375(16) 0.069(4) 0.019(7) -0.038(5) -0.036(9)
F3 0.107(6) 0.081(5) 0.384(15) 0.068(7) -0.047(7) -0.017(4)
F4 0.158(7) 0.196(9) 0.100(5) -0.010(5) -0.013(5) 0.019(6)
F5 0.131(6) 0.127(6) 0.146(6) -0.011(5) 0.041(5) 0.029(5)
F6 0.100(5) 0.200(9) 0.247(10) -0.084(8) 0.034(6) 0.043(6)
Ir1 0.03751(15) 0.03367(15) 0.03520(14) 0.00354(11) 0.00488(10) 0.00162(11)
N1 0.054(3) 0.037(3) 0.032(3) 0.002(2) 0.010(2) 0.010(2)
P1 0.0711(14) 0.0666(15) 0.0634(13) -0.0077(11) 0.0108(11) -0.0060(12)
S1 0.0413(9) 0.0425(10) 0.0615(11) 0.0023(9) 0.0040(8) -0.0012(8)

loop_
_atom_type_symbol
_atom_type_description
_atom_type_scat_dispersion_real
_atom_type_scat_dispersion_imag
_atom_type_scat_source
C C 0.0033 0.0016 'International Tables Vol C Tables 4.2.6.8 and 6.1.1.4'
H H 0.0000 0.0000 'International Tables Vol C Tables 4.2.6.8 and 6.1.1.4'
N N 0.0061 0.0033 'International Tables Vol C Tables 4.2.6.8 and 6.1.1.4'
F F 0.0171 0.0103 'International Tables Vol C Tables 4.2.6.8 and 6.1.1.4'
P P 0.1023 0.0942 'International Tables Vol C Tables 4.2.6.8 and 6.1.1.4'
S S 0.1246 0.1234 'International Tables Vol C Tables 4.2.6.8 and 6.1.1.4'
Cl Cl 0.1484 0.1585 'International Tables Vol C Tables 4.2.6.8 and 6.1.1.4'
Ir Ir -1.4442 7.9887 'International Tables Vol C Tables 4.2.6.8 and 6.1.1.4'

loop_
_geom_angle_atom_site_label_1
_geom_angle_atom_site_label_2
_geom_angle_atom_site_label_3
_geom_angle
C2 C1 C6 119.4(8)
C2 C1 S1 116.0(7)
C6 C1 S1 124.7(6)
C1 C2 C3 118.4(10)
C1 C2 H2 120.8
C3 C2 H2 120.8
C4 C3 C2 122.0(10)
C4 C3 H3 119.0
C2 C3 H3 119.0
C5 C4 C3 119.8(9)
C5 C4 H4 120.1
C3 C4 H4 120.1
C4 C5 C6 119.4(9)
C4 C5 H5 120.3
C6 C5 H5 120.3
C1 C6 C5 121.0(7)
C1 C6 H6 119.5
C5 C6 H6 119.5
C8 C7 S1 112.0(5)
C8 C7 H7A 109.2
S1 C7 H7A 109.2
C8 C7 H7B 109.2
S1 C7 H7B 109.2
H7A C7 H7B 107.9
N1 C8 C9 119.5(8)
N1 C8 C7 117.5(6)
C9 C8 C7 123.0(7)
C10 C9 C8 120.7(8)
C10 C9 H9 119.7
C8 C9 H9 119.7
C9 C10 C11 119.5(8)
C9 C10 H10 120.3
C11 C10 H10 120.3
C12 C11 C10 118.1(9)
C12 C11 H11 120.9
C10 C11 H11 120.9
N1 C12 C11 122.9(8)
N1 C12 H12 118.5
C11 C12 H12 118.5
C17 C13 C14 106.5(6)
C17 C13 C19 126.6(7)
C14 C13 C19 126.4(7)
C17 C13 Ir1 71.6(4)
C14 C13 Ir1 70.5(4)
C19 C13 Ir1 129.2(5)
C15 C14 C13 109.2(6)
C15 C14 C20 125.9(7)
C13 C14 C20 124.9(7)
C15 C14 Ir1 71.5(4)
C13 C14 Ir1 70.6(4)
C20 C14 Ir1 126.3(5)
C14 C15 C16 107.4(6)
C14 C15 C21 127.9(7)
C16 C15 C21 124.7(7)
C14 C15 Ir1 70.3(4)
C16 C15 Ir1 70.5(3)
C21 C15 Ir1 125.9(5)
C17 C16 C15 107.2(6)
C17 C16 C22 127.6(7)
C15 C16 C22 125.0(7)
C17 C16 Ir1 71.2(4)
C15 C16 Ir1 70.7(3)
C22 C16 Ir1 127.2(5)
C13 C17 C16 109.7(6)
C13 C17 C18 124.9(7)
C16 C17 C18 125.4(7)
C13 C17 Ir1 70.2(4)
C16 C17 Ir1 70.6(4)
C18 C17 Ir1 126.3(5)
C17 C18 H18A 109.5
C17 C18 H18B 109.5
H18A C18 H18B 109.5
C17 C18 H18C 109.5
H18A C18 H18C 109.5
H18B C18 H18C 109.5
C13 C19 H19A 109.5
C13 C19 H19B 109.5
H19A C19 H19B 109.5
C13 C19 H19C 109.5
H19A C19 H19C 109.5
H19B C19 H19C 109.5
C14 C20 H20A 109.5
C14 C20 H20B 109.5
H20A C20 H20B 109.5
C14 C20 H20C 109.5
H20A C20 H20C 109.5
H20B C20 H20C 109.5
C15 C21 H21A 109.5
C15 C21 H21B 109.5
H21A C21 H21B 109.5
C15 C21 H21C 109.5
H21A C21 H21C 109.5
H21B C21 H21C 109.5
C16 C22 H22A 109.5
C16 C22 H22B 109.5
H22A C22 H22B 109.5
C16 C22 H22C 109.5
H22A C22 H22C 109.5
H22B C22 H22C 109.5
N1 Ir1 C14 151.9(2)
N1 Ir1 C13 113.7(2)
C14 Ir1 C13 38.9(3)
N1 Ir1 C16 115.6(2)
C14 Ir1 C16 64.4(3)
C13 Ir1 C16 64.9(3)
N1 Ir1 C15 154.0(2)
C14 Ir1 C15 38.3(3)
C13 Ir1 C15 65.0(3)
C16 Ir1 C15 38.8(2)
N1 Ir1 C17 98.3(2)
C14 Ir1 C17 63.7(3)
C13 Ir1 C17 38.2(3)
C16 Ir1 C17 38.2(3)
C15 Ir1 C17 64.0(2)
N1 Ir1 S1 81.72(16)
C14 Ir1 S1 94.43(19)
C13 Ir1 S1 97.6(2)
C16 Ir1 S1 158.71(19)
C15 Ir1 S1 124.25(19)
C17 Ir1 S1 131.7(2)
N1 Ir1 Cl1 84.65(15)
C14 Ir1 Cl1 123.5(2)
C13 Ir1 Cl1 158.51(19)
C16 Ir1 Cl1 97.7(2)
C15 Ir1 Cl1 93.56(19)
C17 Ir1 Cl1 132.1(2)
S1 Ir1 Cl1 96.12(6)
C12 N1 C8 119.2(6)
C12 N1 Ir1 120.8(5)
C8 N1 Ir1 119.7(5)
F2 P1 F1 90.2(6)
F2 P1 F6 90.0(6)
F1 P1 F6 87.0(6)
F2 P1 F3 94.0(7)
F1 P1 F3 175.8(6)
F6 P1 F3 93.5(6)
F2 P1 F5 92.6(5)
F1 P1 F5 91.4(5)
F6 P1 F5 176.9(6)
F3 P1 F5 87.9(5)
F2 P1 F4 174.7(6)
F1 P1 F4 87.3(6)
F6 P1 F4 94.4(5)
F3 P1 F4 88.5(6)
F5 P1 F4 82.8(4)
C1 S1 C7 102.8(3)
C1 S1 Ir1 115.8(2)
C7 S1 Ir1 96.6(3)

loop_
_geom_bond_atom_site_label_1
_geom_bond_atom_site_label_2
_geom_bond_distance
C1 C2 1.364(11)
C1 C6 1.374(10)
C1 S1 1.787(7)
C2 C3 1.384(15)
C2 H2 0.9300
C3 C4 1.353(16)
C3 H3 0.9300
C4 C5 1.344(12)
C4 H4 0.9300
C5 C6 1.383(10)
C5 H5 0.9300
C6 H6 0.9300
C7 C8 1.469(11)
C7 S1 1.813(8)
C7 H7A 0.9700
C7 H7B 0.9700
C8 N1 1.355(9)
C8 C9 1.381(10)
C9 C10 1.369(13)
C9 H9 0.9300
C10 C11 1.377(13)
C10 H10 0.9300
C11 C12 1.365(10)
C11 H11 0.9300
C12 N1 1.348(9)
C12 H12 0.9300
C13 C17 1.422(10)
C13 C14 1.441(10)
C13 C19 1.517(11)
C13 Ir1 2.165(7)
C14 C15 1.423(10)
C14 C20 1.515(10)
C14 Ir1 2.163(6)
C15 C16 1.446(9)
C15 C21 1.503(10)
C15 Ir1 2.179(6)
C16 C17 1.427(10)
C16 C22 1.487(10)
C16 Ir1 2.177(6)
C17 C18 1.502(10)
C17 Ir1 2.184(6)
C18 H18A 0.9600
C18 H18B 0.9600
C18 H18C 0.9600
C19 H19A 0.9600
C19 H19B 0.9600
C19 H19C 0.9600
C20 H20A 0.9600
C20 H20B 0.9600
C20 H20C 0.9600
C21 H21A 0.9600
C21 H21B 0.9600
C21 H21C 0.9600
C22 H22A 0.9600
C22 H22B 0.9600
C22 H22C 0.9600
Cl1 Ir1 2.3907(18)
F1 P1 1.502(8)
F2 P1 1.491(7)
F3 P1 1.520(7)
F4 P1 1.590(7)
F5 P1 1.584(7)
F6 P1 1.510(7)
Ir1 N1 2.105(5)
Ir1 S1 2.3429(18)

loop_
_geom_torsion_atom_site_label_1
_geom_torsion_atom_site_label_2
_geom_torsion_atom_site_label_3
_geom_torsion_atom_site_label_4
_geom_torsion
C6 C1 C2 C3 -0.8(16)
S1 C1 C2 C3 -179.3(10)
C1 C2 C3 C4 1(2)
C2 C3 C4 C5 -1(2)
C3 C4 C5 C6 0.5(17)
C2 C1 C6 C5 0.2(12)
S1 C1 C6 C5 178.5(6)
C4 C5 C6 C1 0.0(13)
S1 C7 C8 N1 31.1(8)
S1 C7 C8 C9 -149.0(6)
N1 C8 C9 C10 -0.2(11)
C7 C8 C9 C10 180.0(7)
C8 C9 C10 C11 0.3(13)
C9 C10 C11 C12 -0.3(13)
C10 C11 C12 N1 0.1(12)
C17 C13 C14 C15 1.7(7)
C19 C13 C14 C15 173.8(7)
Ir1 C13 C14 C15 -61.4(5)
C17 C13 C14 C20 -175.7(7)
C19 C13 C14 C20 -3.5(12)
Ir1 C13 C14 C20 121.3(7)
C17 C13 C14 Ir1 63.0(5)
C19 C13 C14 Ir1 -124.8(8)
C13 C14 C15 C16 -0.2(7)
C20 C14 C15 C16 177.1(7)
Ir1 C14 C15 C16 -61.1(4)
C13 C14 C15 C21 -178.5(7)
C20 C14 C15 C21 -1.2(12)
Ir1 C14 C15 C21 120.7(7)
C13 C14 C15 Ir1 60.9(5)
C20 C14 C15 Ir1 -121.9(7)
C14 C15 C16 C17 -1.3(7)
C21 C15 C16 C17 177.0(6)
Ir1 C15 C16 C17 -62.2(4)
C14 C15 C16 C22 -176.7(6)
C21 C15 C16 C22 1.7(11)
Ir1 C15 C16 C22 122.4(7)
C14 C15 C16 Ir1 60.9(4)
C21 C15 C16 Ir1 -120.8(7)
C14 C13 C17 C16 -2.5(7)
C19 C13 C17 C16 -174.6(7)
Ir1 C13 C17 C16 59.8(5)
C14 C13 C17 C18 176.6(6)
C19 C13 C17 C18 4.5(11)
Ir1 C13 C17 C18 -121.1(7)
C14 C13 C17 Ir1 -62.3(5)
C19 C13 C17 Ir1 125.6(7)
C15 C16 C17 C13 2.4(7)
C22 C16 C17 C13 177.6(7)
Ir1 C16 C17 C13 -59.5(5)
C15 C16 C17 C18 -176.7(6)
C22 C16 C17 C18 -1.6(11)
Ir1 C16 C17 C18 121.4(7)
C15 C16 C17 Ir1 61.9(4)
C22 C16 C17 Ir1 -122.9(7)
C15 C14 Ir1 N1 134.9(5)
C13 C14 Ir1 N1 15.9(7)
C20 C14 Ir1 N1 -103.8(8)
C15 C14 Ir1 C13 119.0(6)
C20 C14 Ir1 C13 -119.6(9)
C15 C14 Ir1 C16 38.0(4)
C13 C14 Ir1 C16 -81.0(5)
C20 C14 Ir1 C16 159.3(8)
C13 C14 Ir1 C15 -119.0(6)
C20 C14 Ir1 C15 121.4(9)
C15 C14 Ir1 C17 80.6(4)
C13 C14 Ir1 C17 -38.4(4)
C20 C14 Ir1 C17 -158.0(8)
C15 C14 Ir1 S1 -144.4(4)
C13 C14 Ir1 S1 96.6(4)
C20 C14 Ir1 S1 -23.1(7)
C15 C14 Ir1 Cl1 -44.1(5)
C13 C14 Ir1 Cl1 -163.1(3)
C20 C14 Ir1 Cl1 77.3(8)
C17 C13 Ir1 N1 72.3(4)
C14 C13 Ir1 N1 -171.9(4)
C19 C13 Ir1 N1 -50.4(8)
C17 C13 Ir1 C14 -115.8(6)
C19 C13 Ir1 C14 121.6(10)
C17 C13 Ir1 C16 -36.1(4)
C14 C13 Ir1 C16 79.7(4)
C19 C13 Ir1 C16 -158.8(9)
C17 C13 Ir1 C15 -79.1(4)
C14 C13 Ir1 C15 36.7(4)
C19 C13 Ir1 C15 158.2(9)
C14 C13 Ir1 C17 115.8(6)
C19 C13 Ir1 C17 -122.7(9)
C17 C13 Ir1 S1 156.6(4)
C14 C13 Ir1 S1 -87.7(4)
C19 C13 Ir1 S1 33.9(8)
C17 C13 Ir1 Cl1 -74.3(7)
C14 C13 Ir1 Cl1 41.5(8)
C19 C13 Ir1 Cl1 163.0(6)
C17 C16 Ir1 N1 -69.4(4)
C15 C16 Ir1 N1 173.8(4)
C22 C16 Ir1 N1 54.0(7)
C17 C16 Ir1 C14 79.3(4)
C15 C16 Ir1 C14 -37.5(4)
C22 C16 Ir1 C14 -157.3(8)
C17 C16 Ir1 C13 36.1(4)
C15 C16 Ir1 C13 -80.7(4)
C22 C16 Ir1 C13 159.5(7)
C17 C16 Ir1 C15 116.8(6)
C22 C16 Ir1 C15 -119.8(8)
C15 C16 Ir1 C17 -116.8(6)
C22 C16 Ir1 C17 123.4(8)
C17 C16 Ir1 S1 72.7(7)
C15 C16 Ir1 S1 -44.1(7)
C22 C16 Ir1 S1 -163.9(5)
C17 C16 Ir1 Cl1 -157.2(4)
C15 C16 Ir1 Cl1 86.1(4)
C22 C16 Ir1 Cl1 -33.7(7)
C14 C15 Ir1 N1 -130.4(5)
C16 C15 Ir1 N1 -12.8(7)
C21 C15 Ir1 N1 106.4(8)
C16 C15 Ir1 C14 117.6(6)
C21 C15 Ir1 C14 -123.1(9)
C14 C15 Ir1 C13 -37.3(4)
C16 C15 Ir1 C13 80.4(4)
C21 C15 Ir1 C13 -160.4(8)
C14 C15 Ir1 C16 -117.6(6)
C21 C15 Ir1 C16 119.2(8)
C14 C15 Ir1 C17 -79.8(4)
C16 C15 Ir1 C17 37.9(4)
C21 C15 Ir1 C17 157.1(8)
C14 C15 Ir1 S1 44.6(5)
C16 C15 Ir1 S1 162.2(3)
C21 C15 Ir1 S1 -78.5(7)
C14 C15 Ir1 Cl1 144.5(4)
C16 C15 Ir1 Cl1 -97.9(4)
C21 C15 Ir1 Cl1 21.4(7)
C13 C17 Ir1 N1 -118.1(4)
C16 C17 Ir1 N1 121.4(4)
C18 C17 Ir1 N1 1.2(7)
C13 C17 Ir1 C14 39.1(4)
C16 C17 Ir1 C14 -81.3(4)
C18 C17 Ir1 C14 158.4(8)
C16 C17 Ir1 C13 -120.4(6)
C18 C17 Ir1 C13 119.3(9)
C13 C17 Ir1 C16 120.4(6)
C18 C17 Ir1 C16 -120.3(9)
C13 C17 Ir1 C15 81.9(4)
C16 C17 Ir1 C15 -38.5(4)
C18 C17 Ir1 C15 -158.7(8)
C13 C17 Ir1 S1 -31.9(5)
C16 C17 Ir1 S1 -152.3(3)
C18 C17 Ir1 S1 87.4(7)
C13 C17 Ir1 Cl1 151.6(3)
C16 C17 Ir1 Cl1 31.2(5)
C18 C17 Ir1 Cl1 -89.1(7)
C11 C12 N1 C8 0.0(10)
C11 C12 N1 Ir1 -174.3(6)
C9 C8 N1 C12 0.0(9)
C7 C8 N1 C12 179.9(6)
C9 C8 N1 Ir1 174.4(5)
C7 C8 N1 Ir1 -5.8(8)
C14 Ir1 N1 C12 -117.0(6)
C13 Ir1 N1 C12 -106.2(5)
C16 Ir1 N1 C12 -33.9(6)
C15 Ir1 N1 C12 -25.0(8)
C17 Ir1 N1 C12 -69.7(5)
S1 Ir1 N1 C12 159.1(5)
Cl1 Ir1 N1 C12 62.1(5)
C14 Ir1 N1 C8 68.7(7)
C13 Ir1 N1 C8 79.5(5)
C16 Ir1 N1 C8 151.9(5)
C15 Ir1 N1 C8 160.7(5)
C17 Ir1 N1 C8 116.1(5)
S1 Ir1 N1 C8 -15.1(4)
Cl1 Ir1 N1 C8 -112.1(5)
C2 C1 S1 C7 141.6(7)
C6 C1 S1 C7 -36.9(7)
C2 C1 S1 Ir1 -114.5(7)
C6 C1 S1 Ir1 67.1(7)
C8 C7 S1 C1 82.1(6)
C8 C7 S1 Ir1 -36.2(5)
N1 Ir1 S1 C1 -82.8(3)
C14 Ir1 S1 C1 125.2(3)
C13 Ir1 S1 C1 164.2(3)
C16 Ir1 S1 C1 131.2(6)
C15 Ir1 S1 C1 99.4(3)
C17 Ir1 S1 C1 -176.5(3)
Cl1 Ir1 S1 C1 0.8(3)
N1 Ir1 S1 C7 24.8(3)
C14 Ir1 S1 C7 -127.1(3)
C13 Ir1 S1 C7 -88.1(3)
C16 Ir1 S1 C7 -121.2(6)
C15 Ir1 S1 C7 -153.0(3)
C17 Ir1 S1 C7 -68.9(4)
Cl1 Ir1 S1 C7 108.5(3)
